data_4100202
_journal_name_full 'Journal of the American Chemical Society'
_journal_paper_doi 10.1021/ja053202+
_journal_year 2005
_chemical_formula_sum 'C45 H103 Si7'
_chemical_formula_weight 840.90
_space_group_IT_number 2
_symmetry_cell_setting triclinic
_symmetry_space_group_name_Hall '-P 1'
_symmetry_space_group_name_H-M 'P -1'
_cell_angle_alpha 87.916(3)
_cell_angle_beta 76.263(3)
_cell_angle_gamma 60.692(2)
_cell_formula_units_Z 2
_cell_length_a 13.2340(6)
_cell_length_b 13.3300(7)
_cell_length_c 18.3840(9)
_cell_measurement_temperature 120.0(1)
_cell_volume 2734.9(2)
_diffrn_ambient_temperature 120.0(1)
_exptl_crystal_density_diffrn 1.021
_cod_depositor_comments
;
The following automatic conversions were performed:
'_symmetry_cell_setting' value 'Triclinic' changed to 'triclinic'
according to '/home/saulius/struct/CIF-dictionaries/cif_core.dic'
dictionary named 'cif_core.dic' version 2.4.1 from 2010-06-29.

Automatic conversion script
Id: cif_fix_enum 1527 2010-12-29 10:47:43Z saulius 
;
_cod_database_code 4100202

loop_
_symmetry_equiv_pos_as_xyz
'x, y, z'
'-x, -y, -z'

loop_
_atom_site_label
_atom_site_type_symbol
_atom_site_fract_x
_atom_site_fract_y
_atom_site_fract_z
_atom_site_U_iso_or_equiv
_atom_site_adp_type
_atom_site_occupancy
_atom_site_symmetry_multiplicity
_atom_site_calc_flag
_atom_site_refinement_flags
_atom_site_disorder_assembly
_atom_site_disorder_group
Si1 Si 0.77498(5) -0.31649(5) 0.28472(3) 0.02244(15) Uani 1 1 d . . .
Si2 Si 0.85995(5) -0.21135(5) 0.26620(3) 0.02189(15) Uani 1 1 d . . .
Si3 Si 0.70649(5) -0.16619(5) 0.20462(3) 0.01973(15) Uani 1 1 d . . .
Si4 Si 0.77040(5) -0.47664(5) 0.34885(3) 0.02191(15) Uani 1 1 d . . .
Si5 Si 1.01700(5) -0.18471(5) 0.29069(3) 0.02311(15) Uani 1 1 d . . .
Si6 Si 0.78758(6) -0.23861(5) 0.07273(3) 0.02802(16) Uani 1 1 d . . .
Si7 Si 0.51069(5) 0.00482(5) 0.24797(3) 0.02405(16) Uani 1 1 d . . .
C1 C 0.7060(2) -0.54375(19) 0.29414(13) 0.0286(5) Uani 1 1 d . . .
C2 C 0.7982(2) -0.6120(2) 0.22014(14) 0.0353(5) Uani 1 1 d . . .
H2A H 0.8218 -0.5623 0.1910 0.053 Uiso 1 1 calc R . .
H2B H 0.7629 -0.6398 0.1920 0.053 Uiso 1 1 calc R . .
H2C H 0.8671 -0.6763 0.2314 0.053 Uiso 1 1 calc R . .
C3 C 0.6719(3) -0.6276(2) 0.33965(16) 0.0405(6) Uani 1 1 d . . .
H3A H 0.6145 -0.5874 0.3862 0.061 Uiso 1 1 calc R . .
H3B H 0.7423 -0.6912 0.3500 0.061 Uiso 1 1 calc R . .
H3C H 0.6378 -0.6561 0.3110 0.061 Uiso 1 1 calc R . .
C4 C 0.5928(2) -0.4505(2) 0.27253(15) 0.0337(5) Uani 1 1 d . . .
H4A H 0.5329 -0.4059 0.3172 0.051 Uiso 1 1 calc R . .
H4B H 0.5626 -0.4869 0.2464 0.051 Uiso 1 1 calc R . .
H4C H 0.6122 -0.4007 0.2405 0.051 Uiso 1 1 calc R . .
C5 C 0.9353(2) -0.58572(19) 0.34845(14) 0.0297(5) Uani 1 1 d . . .
C6 C 1.0222(2) -0.6010(2) 0.27146(14) 0.0349(5) Uani 1 1 d . . .
H6A H 1.0006 -0.6279 0.2332 0.052 Uiso 1 1 calc R . .
H6B H 1.1025 -0.6563 0.2732 0.052 Uiso 1 1 calc R . .
H6C H 1.0176 -0.5282 0.2601 0.052 Uiso 1 1 calc R . .
C7 C 0.9751(2) -0.5432(2) 0.40734(15) 0.0371(6) Uani 1 1 d . . .
H7A H 0.9232 -0.5329 0.4562 0.056 Uiso 1 1 calc R . .
H7B H 0.9709 -0.4709 0.3949 0.056 Uiso 1 1 calc R . .
H7C H 1.0559 -0.5993 0.4075 0.056 Uiso 1 1 calc R . .
C8 C 0.9525(2) -0.7064(2) 0.36751(16) 0.0392(6) Uani 1 1 d . . .
H8A H 0.9291 -0.7356 0.3314 0.059 Uiso 1 1 calc R . .
H8B H 0.9040 -0.7001 0.4169 0.059 Uiso 1 1 calc R . .
H8C H 1.0352 -0.7583 0.3659 0.059 Uiso 1 1 calc R . .
C9 C 0.6709(2) -0.4144(2) 0.45057(13) 0.0309(5) Uani 1 1 d . . .
C10 C 0.6963(3) -0.3262(2) 0.48311(14) 0.0385(6) Uani 1 1 d . . .
H10A H 0.7792 -0.3629 0.4835 0.058 Uiso 1 1 calc R . .
H10B H 0.6473 -0.2982 0.5335 0.058 Uiso 1 1 calc R . .
H10C H 0.6781 -0.2627 0.4525 0.058 Uiso 1 1 calc R . .
C11 C 0.6906(3) -0.5095(2) 0.50521(14) 0.0419(6) Uani 1 1 d . . .
H11A H 0.7735 -0.5512 0.5060 0.063 Uiso 1 1 calc R . .
H11B H 0.6684 -0.5618 0.4887 0.063 Uiso 1 1 calc R . .
H11C H 0.6422 -0.4746 0.5549 0.063 Uiso 1 1 calc R . .
C12 C 0.5370(2) -0.3498(2) 0.45186(15) 0.0385(6) Uani 1 1 d . . .
H12A H 0.5171 -0.4016 0.4319 0.058 Uiso 1 1 calc R . .
H12B H 0.5205 -0.2859 0.4218 0.058 Uiso 1 1 calc R . .
H12C H 0.4901 -0.3218 0.5027 0.058 Uiso 1 1 calc R . .
C13 C 1.0284(2) -0.06530(19) 0.23180(13) 0.0291(5) Uani 1 1 d . . .
C14 C 0.9039(2) 0.0367(2) 0.23250(15) 0.0347(5) Uani 1 1 d . . .
H14A H 0.8609 0.0694 0.2833 0.052 Uiso 1 1 calc R . .
H14B H 0.8606 0.0099 0.2115 0.052 Uiso 1 1 calc R . .
H14C H 0.9125 0.0944 0.2032 0.052 Uiso 1 1 calc R . .
C15 C 1.0917(2) -0.1126(2) 0.14896(14) 0.0397(6) Uani 1 1 d . . .
H15A H 1.1704 -0.1768 0.1456 0.060 Uiso 1 1 calc R . .
H15B H 1.0979 -0.0530 0.1208 0.060 Uiso 1 1 calc R . .
H15C H 1.0463 -0.1376 0.1287 0.060 Uiso 1 1 calc R . .
C16 C 1.0994(2) -0.0180(2) 0.26039(16) 0.0380(6) Uani 1 1 d . . .
H16A H 1.1777 -0.0805 0.2601 0.057 Uiso 1 1 calc R . .
H16B H 1.0579 0.0182 0.3107 0.057 Uiso 1 1 calc R . .
H16C H 1.1065 0.0377 0.2281 0.057 Uiso 1 1 calc R . .
C17 C 1.1628(2) -0.3337(2) 0.26032(15) 0.0324(5) Uani 1 1 d . . .
C18 C 1.1721(2) -0.3879(2) 0.18460(15) 0.0385(6) Uani 1 1 d . . .
H18A H 1.1723 -0.3371 0.1463 0.058 Uiso 1 1 calc R . .
H18B H 1.1050 -0.3996 0.1891 0.058 Uiso 1 1 calc R . .
H18C H 1.2450 -0.4608 0.1712 0.058 Uiso 1 1 calc R . .
C19 C 1.2772(2) -0.3255(2) 0.25375(19) 0.0477(7) Uani 1 1 d . . .
H19A H 1.2794 -0.2715 0.2182 0.072 Uiso 1 1 calc R . .
H19B H 1.3465 -0.4002 0.2369 0.072 Uiso 1 1 calc R . .
H19C H 1.2766 -0.2997 0.3020 0.072 Uiso 1 1 calc R . .
C20 C 1.1624(3) -0.4197(2) 0.31790(17) 0.0429(6) Uani 1 1 d . . .
H20A H 1.1565 -0.3899 0.3664 0.064 Uiso 1 1 calc R . .
H20B H 1.2352 -0.4923 0.3029 0.064 Uiso 1 1 calc R . .
H20C H 1.0952 -0.4307 0.3204 0.064 Uiso 1 1 calc R . .
C21 C 0.9709(2) -0.1408(2) 0.39840(13) 0.0318(5) Uani 1 1 d . . .
C22 C 0.8706(2) -0.0133(2) 0.41776(14) 0.0381(6) Uani 1 1 d . . .
H22A H 0.8981 0.0357 0.3913 0.057 Uiso 1 1 calc R . .
H22B H 0.8500 0.0066 0.4709 0.057 Uiso 1 1 calc R . .
H22C H 0.8014 -0.0030 0.4031 0.057 Uiso 1 1 calc R . .
C23 C 1.0763(3) -0.1550(2) 0.42784(15) 0.0407(6) Uani 1 1 d . . .
H23A H 1.1096 -0.1110 0.4002 0.061 Uiso 1 1 calc R . .
H23B H 1.1366 -0.2351 0.4214 0.061 Uiso 1 1 calc R . .
H23C H 1.0484 -0.1278 0.4802 0.061 Uiso 1 1 calc R . .
C24 C 0.9205(3) -0.2134(2) 0.44334(14) 0.0411(6) Uani 1 1 d . . .
H24A H 0.9797 -0.2939 0.4329 0.062 Uiso 1 1 calc R . .
H24B H 0.8502 -0.2005 0.4290 0.062 Uiso 1 1 calc R . .
H24C H 0.9002 -0.1912 0.4962 0.062 Uiso 1 1 calc R . .
C25 C 0.9416(2) -0.3651(2) 0.06989(15) 0.0426(6) Uani 1 1 d . . .
H25A H 0.9338 -0.4211 0.1015 0.064 Uiso 1 1 calc R . .
H25B H 0.9877 -0.3382 0.0876 0.064 Uiso 1 1 calc R . .
H25C H 0.9813 -0.3999 0.0192 0.064 Uiso 1 1 calc R . .
C26 C 0.6973(2) -0.2984(2) 0.03966(13) 0.0329(5) Uani 1 1 d . . .
C27 C 0.7287(3) -0.4122(2) 0.07600(17) 0.0501(7) Uani 1 1 d . . .
H27A H 0.8134 -0.4639 0.0600 0.075 Uiso 1 1 calc R . .
H27B H 0.6872 -0.4469 0.0609 0.075 Uiso 1 1 calc R . .
H27C H 0.7050 -0.3968 0.1298 0.075 Uiso 1 1 calc R . .
C28 C 0.5657(3) -0.2183(3) 0.0640(2) 0.0611(9) Uani 1 1 d . . .
H28A H 0.5422 -0.1988 0.1173 0.092 Uiso 1 1 calc R . .
H28B H 0.5245 -0.2553 0.0516 0.092 Uiso 1 1 calc R . .
H28C H 0.5455 -0.1493 0.0387 0.092 Uiso 1 1 calc R . .
C29 C 0.7359(3) -0.3307(3) -0.04597(16) 0.0528(8) Uani 1 1 d . . .
H29A H 0.8207 -0.3824 -0.0612 0.079 Uiso 1 1 calc R . .
H29B H 0.7160 -0.2620 -0.0716 0.079 Uiso 1 1 calc R . .
H29C H 0.6949 -0.3678 -0.0584 0.079 Uiso 1 1 calc R . .
C30 C 0.8179(2) -0.1350(2) 0.00691(13) 0.0341(5) Uani 1 1 d . . .
C31 C 0.7024(3) -0.0299(2) -0.00293(16) 0.0437(6) Uani 1 1 d . . .
H31A H 0.6577 -0.0555 -0.0235 0.066 Uiso 1 1 calc R . .
H31B H 0.7220 0.0184 -0.0365 0.066 Uiso 1 1 calc R . .
H31C H 0.6551 0.0132 0.0450 0.066 Uiso 1 1 calc R . .
C32 C 0.8965(3) -0.1967(3) -0.07184(15) 0.0508(8) Uani 1 1 d . . .
H32A H 0.8562 -0.2255 -0.0944 0.076 Uiso 1 1 calc R . .
H32B H 0.9716 -0.2600 -0.0671 0.076 Uiso 1 1 calc R . .
H32C H 0.9105 -0.1431 -0.1029 0.076 Uiso 1 1 calc R . .
C33 C 0.8872(3) -0.0923(3) 0.03951(15) 0.0428(6) Uani 1 1 d . . .
H33A H 0.9599 -0.1572 0.0460 0.064 Uiso 1 1 calc R . .
H33B H 0.8392 -0.0489 0.0873 0.064 Uiso 1 1 calc R . .
H33C H 0.9061 -0.0438 0.0057 0.064 Uiso 1 1 calc R . .
C34 C 0.4285(2) 0.0482(2) 0.17113(15) 0.0367(6) Uani 1 1 d . . .
H34A H 0.4169 -0.0134 0.1571 0.055 Uiso 1 1 calc R . .
H34B H 0.4748 0.0635 0.1282 0.055 Uiso 1 1 calc R . .
H34C H 0.3521 0.1165 0.1890 0.055 Uiso 1 1 calc R . .
C35 C 0.4099(2) -0.02529(19) 0.32920(14) 0.0310(5) Uani 1 1 d . . .
C36 C 0.4473(2) -0.0378(2) 0.40339(14) 0.0381(6) Uani 1 1 d . . .
H36A H 0.4431 0.0325 0.4187 0.057 Uiso 1 1 calc R . .
H36B H 0.5278 -0.1006 0.3964 0.057 Uiso 1 1 calc R . .
H36C H 0.3943 -0.0532 0.4415 0.057 Uiso 1 1 calc R . .
C37 C 0.4172(2) -0.1385(2) 0.30569(15) 0.0355(6) Uani 1 1 d . . .
H37A H 0.4985 -0.2003 0.2969 0.053 Uiso 1 1 calc R . .
H37B H 0.3907 -0.1306 0.2605 0.053 Uiso 1 1 calc R . .
H37C H 0.3671 -0.1554 0.3450 0.053 Uiso 1 1 calc R . .
C38 C 0.2776(2) 0.0699(2) 0.34236(17) 0.0412(6) Uani 1 1 d . . .
H38A H 0.2690 0.1426 0.3571 0.062 Uiso 1 1 calc R . .
H38B H 0.2288 0.0510 0.3814 0.062 Uiso 1 1 calc R . .
H38C H 0.2525 0.0754 0.2968 0.062 Uiso 1 1 calc R . .
C39 C 0.5283(2) 0.13442(18) 0.27081(13) 0.0282(5) Uani 1 1 d . . .
C40 C 0.4076(2) 0.2466(2) 0.29689(16) 0.0402(6) Uani 1 1 d . . .
H40A H 0.3609 0.2362 0.3421 0.060 Uiso 1 1 calc R . .
H40B H 0.3650 0.2649 0.2583 0.060 Uiso 1 1 calc R . .
H40C H 0.4214 0.3085 0.3066 0.060 Uiso 1 1 calc R . .
C41 C 0.5998(2) 0.1546(2) 0.19856(14) 0.0359(6) Uani 1 1 d . . .
H41A H 0.6759 0.0858 0.1811 0.054 Uiso 1 1 calc R . .
H41B H 0.6123 0.2173 0.2088 0.054 Uiso 1 1 calc R . .
H41C H 0.5561 0.1733 0.1606 0.054 Uiso 1 1 calc R . .
C42 C 0.5973(2) 0.1104(2) 0.33183(14) 0.0321(5) Uani 1 1 d . . .
H42A H 0.5535 0.0978 0.3775 0.048 Uiso 1 1 calc R . .
H42B H 0.6066 0.1756 0.3409 0.048 Uiso 1 1 calc R . .
H42C H 0.6747 0.0430 0.3152 0.048 Uiso 1 1 calc R . .
C43 C 0.7223(3) -0.7206(3) 0.04129(18) 0.0609(9) Uani 1 1 d . . .
H43A H 0.7366 -0.7604 0.0855 0.091 Uiso 1 1 calc R . .
H43B H 0.7769 -0.6915 0.0258 0.091 Uiso 1 1 calc R . .
H43C H 0.7341 -0.7731 0.0016 0.091 Uiso 1 1 calc R . .
C44 C 0.5947(3) -0.6208(3) 0.05851(15) 0.0492(7) Uani 1 1 d . . .
H44A H 0.5403 -0.6508 0.0752 0.059 Uiso 1 1 calc R . .
H44B H 0.5830 -0.5692 0.0995 0.059 Uiso 1 1 calc R . .
C45 C 0.5631(3) -0.5521(2) -0.00833(14) 0.0457(7) Uani 1 1 d . . .
H45A H 0.5719 -0.6032 -0.0485 0.055 Uiso 1 1 calc R . .
H45B H 0.6201 -0.5254 -0.0264 0.055 Uiso 1 1 calc R . .

loop_
_atom_site_aniso_label
_atom_site_aniso_U_11
_atom_site_aniso_U_22
_atom_site_aniso_U_33
_atom_site_aniso_U_23
_atom_site_aniso_U_13
_atom_site_aniso_U_12
Si1 0.0251(3) 0.0207(3) 0.0264(3) 0.0071(2) -0.0095(2) -0.0140(2)
Si2 0.0234(3) 0.0213(3) 0.0256(3) 0.0047(2) -0.0088(2) -0.0136(2)
Si3 0.0210(3) 0.0169(3) 0.0208(3) 0.0015(2) -0.0063(2) -0.0086(2)
Si4 0.0251(3) 0.0194(3) 0.0236(3) 0.0047(2) -0.0062(2) -0.0129(2)
Si5 0.0254(3) 0.0225(3) 0.0271(3) 0.0036(2) -0.0097(3) -0.0148(2)
Si6 0.0342(3) 0.0266(3) 0.0228(3) 0.0000(2) -0.0078(3) -0.0143(3)
Si7 0.0223(3) 0.0187(3) 0.0287(3) 0.0007(2) -0.0072(3) -0.0078(2)
C1 0.0310(12) 0.0228(11) 0.0357(12) 0.0037(9) -0.0091(10) -0.0159(9)
C2 0.0417(14) 0.0293(12) 0.0365(13) -0.0007(10) -0.0134(12) -0.0169(11)
C3 0.0490(15) 0.0357(13) 0.0509(15) 0.0103(12) -0.0149(13) -0.0310(12)
C4 0.0321(12) 0.0313(12) 0.0427(14) 0.0032(10) -0.0143(11) -0.0173(10)
C5 0.0294(11) 0.0233(11) 0.0369(12) 0.0082(9) -0.0120(10) -0.0123(9)
C6 0.0273(12) 0.0298(12) 0.0426(14) 0.0021(10) -0.0075(11) -0.0108(10)
C7 0.0372(13) 0.0394(13) 0.0417(14) 0.0105(11) -0.0183(12) -0.0211(11)
C8 0.0399(14) 0.0255(12) 0.0510(15) 0.0124(11) -0.0173(13) -0.0134(11)
C9 0.0357(12) 0.0319(12) 0.0264(11) 0.0059(9) -0.0050(10) -0.0191(10)
C10 0.0496(15) 0.0395(14) 0.0265(12) -0.0024(10) -0.0045(11) -0.0239(12)
C11 0.0512(16) 0.0468(15) 0.0306(13) 0.0132(11) -0.0066(12) -0.0287(13)
C12 0.0350(13) 0.0407(14) 0.0349(13) 0.0023(11) 0.0018(11) -0.0196(11)
C13 0.0323(12) 0.0289(11) 0.0343(12) 0.0070(9) -0.0113(10) -0.0203(10)
C14 0.0390(13) 0.0294(12) 0.0417(13) 0.0110(10) -0.0144(12) -0.0202(11)
C15 0.0437(15) 0.0472(15) 0.0351(13) 0.0077(11) -0.0058(12) -0.0297(13)
C16 0.0429(14) 0.0371(13) 0.0499(15) 0.0103(11) -0.0175(13) -0.0296(12)
C17 0.0250(11) 0.0285(12) 0.0460(14) 0.0019(10) -0.0129(11) -0.0132(10)
C18 0.0306(12) 0.0321(13) 0.0469(15) -0.0067(11) -0.0030(11) -0.0135(10)
C19 0.0271(13) 0.0417(15) 0.075(2) -0.0014(14) -0.0166(14) -0.0154(11)
C20 0.0447(15) 0.0273(12) 0.0581(17) 0.0075(12) -0.0248(14) -0.0139(11)
C21 0.0416(13) 0.0332(12) 0.0302(12) 0.0044(10) -0.0144(11) -0.0235(11)
C22 0.0457(15) 0.0387(14) 0.0323(12) -0.0035(10) -0.0105(12) -0.0220(12)
C23 0.0523(16) 0.0414(14) 0.0430(14) 0.0076(12) -0.0266(13) -0.0280(13)
C24 0.0649(18) 0.0483(15) 0.0264(12) 0.0072(11) -0.0144(12) -0.0391(14)
C25 0.0400(14) 0.0354(13) 0.0331(13) -0.0050(10) -0.0087(12) -0.0038(11)
C26 0.0464(14) 0.0281(12) 0.0288(12) 0.0001(9) -0.0124(11) -0.0206(11)
C27 0.070(2) 0.0409(15) 0.0463(16) 0.0056(12) -0.0176(15) -0.0317(15)
C28 0.0471(17) 0.0549(19) 0.085(2) -0.0148(17) -0.0230(17) -0.0235(15)
C29 0.076(2) 0.0563(18) 0.0395(15) 0.0010(13) -0.0220(15) -0.0395(17)
C30 0.0420(14) 0.0378(13) 0.0245(11) 0.0012(10) -0.0049(11) -0.0227(11)
C31 0.0550(17) 0.0396(14) 0.0414(14) 0.0130(11) -0.0166(13) -0.0257(13)
C32 0.069(2) 0.0519(17) 0.0273(13) -0.0023(12) 0.0035(13) -0.0337(16)
C33 0.0480(16) 0.0567(17) 0.0365(14) 0.0069(12) -0.0092(12) -0.0362(14)
C34 0.0338(13) 0.0311(12) 0.0396(13) 0.0012(10) -0.0159(11) -0.0089(10)
C35 0.0236(11) 0.0251(11) 0.0392(13) -0.0010(10) -0.0030(10) -0.0101(9)
C36 0.0417(14) 0.0376(13) 0.0343(13) 0.0027(10) -0.0022(11) -0.0222(12)
C37 0.0275(12) 0.0314(12) 0.0487(15) 0.0031(11) -0.0069(11) -0.0165(10)
C38 0.0241(12) 0.0347(13) 0.0542(16) -0.0032(12) -0.0011(12) -0.0100(11)
C39 0.0285(11) 0.0202(10) 0.0325(12) -0.0002(9) -0.0067(10) -0.0097(9)
C40 0.0360(13) 0.0224(12) 0.0521(16) -0.0049(11) -0.0114(12) -0.0062(10)
C41 0.0462(14) 0.0284(12) 0.0361(13) 0.0058(10) -0.0096(12) -0.0213(11)
C42 0.0375(13) 0.0282(11) 0.0345(12) -0.0005(10) -0.0090(11) -0.0189(10)
C43 0.079(2) 0.060(2) 0.0439(17) 0.0023(14) -0.0050(16) -0.0385(18)
C44 0.067(2) 0.0599(18) 0.0341(14) 0.0036(13) -0.0033(14) -0.0458(17)
C45 0.0687(19) 0.0560(17) 0.0300(13) 0.0022(12) -0.0048(13) -0.0471(15)

loop_
_geom_bond_atom_site_label_1
_geom_bond_atom_site_label_2
_geom_bond_distance
_geom_bond_site_symmetry_2
_geom_bond_publ_flag
Si1 Si2 2.1612(8) . ?
Si1 Si3 2.3762(8) . ?
Si1 Si4 2.4208(8) . ?
Si2 Si3 2.3694(8) . ?
Si2 Si5 2.4140(8) . ?
Si3 Si6 2.4254(8) . ?
Si3 Si7 2.4320(8) . ?
Si4 C1 1.939(2) . ?
Si4 C5 1.940(2) . ?
Si4 C9 1.947(2) . ?
Si5 C13 1.939(2) . ?
Si5 C17 1.948(2) . ?
Si5 C21 1.949(2) . ?
Si6 C25 1.895(3) . ?
Si6 C30 1.930(2) . ?
Si6 C26 1.935(3) . ?
Si7 C34 1.889(3) . ?
Si7 C35 1.925(2) . ?
Si7 C39 1.926(2) . ?
C1 C4 1.540(3) . ?
C1 C2 1.543(3) . ?
C1 C3 1.549(3) . ?
C2 H2A 0.9600 . ?
C2 H2B 0.9600 . ?
C2 H2C 0.9600 . ?
C3 H3A 0.9600 . ?
C3 H3B 0.9600 . ?
C3 H3C 0.9600 . ?
C4 H4A 0.9600 . ?
C4 H4B 0.9600 . ?
C4 H4C 0.9600 . ?
C5 C6 1.545(3) . ?
C5 C7 1.542(3) . ?
C5 C8 1.550(3) . ?
C6 H6A 0.9600 . ?
C6 H6B 0.9600 . ?
C6 H6C 0.9600 . ?
C7 H7A 0.9600 . ?
C7 H7B 0.9600 . ?
C7 H7C 0.9600 . ?
C8 H8A 0.9600 . ?
C8 H8B 0.9600 . ?
C8 H8C 0.9600 . ?
C9 C12 1.539(4) . ?
C9 C11 1.547(3) . ?
C9 C10 1.545(3) . ?
C10 H10A 0.9600 . ?
C10 H10B 0.9600 . ?
C10 H10C 0.9600 . ?
C11 H11A 0.9600 . ?
C11 H11B 0.9600 . ?
C11 H11C 0.9600 . ?
C12 H12A 0.9600 . ?
C12 H12B 0.9600 . ?
C12 H12C 0.9600 . ?
C13 C15 1.538(3) . ?
C13 C14 1.537(3) . ?
C13 C16 1.547(3) . ?
C14 H14A 0.9600 . ?
C14 H14B 0.9600 . ?
C14 H14C 0.9600 . ?
C15 H15A 0.9600 . ?
C15 H15B 0.9600 . ?
C15 H15C 0.9600 . ?
C16 H16A 0.9600 . ?
C16 H16B 0.9600 . ?
C16 H16C 0.9600 . ?
C17 C20 1.533(4) . ?
C17 C18 1.542(4) . ?
C17 C19 1.547(3) . ?
C18 H18A 0.9600 . ?
C18 H18B 0.9600 . ?
C18 H18C 0.9600 . ?
C19 H19A 0.9600 . ?
C19 H19B 0.9600 . ?
C19 H19C 0.9600 . ?
C20 H20A 0.9600 . ?
C20 H20B 0.9600 . ?
C20 H20C 0.9600 . ?
C21 C24 1.542(3) . ?
C21 C23 1.539(3) . ?
C21 C22 1.545(3) . ?
C22 H22A 0.9600 . ?
C22 H22B 0.9600 . ?
C22 H22C 0.9600 . ?
C23 H23A 0.9600 . ?
C23 H23B 0.9600 . ?
C23 H23C 0.9600 . ?
C24 H24A 0.9600 . ?
C24 H24B 0.9600 . ?
C24 H24C 0.9600 . ?
C25 H25A 0.9600 . ?
C25 H25B 0.9600 . ?
C25 H25C 0.9600 . ?
C26 C28 1.489(4) . ?
C26 C27 1.536(4) . ?
C26 C29 1.542(3) . ?
C27 H27A 0.9600 . ?
C27 H27B 0.9600 . ?
C27 H27C 0.9600 . ?
C28 H28A 0.9600 . ?
C28 H28B 0.9600 . ?
C28 H28C 0.9600 . ?
C29 H29A 0.9600 . ?
C29 H29B 0.9600 . ?
C29 H29C 0.9600 . ?
C30 C33 1.524(4) . ?
C30 C31 1.532(4) . ?
C30 C32 1.546(3) . ?
C31 H31A 0.9600 . ?
C31 H31B 0.9600 . ?
C31 H31C 0.9600 . ?
C32 H32A 0.9600 . ?
C32 H32B 0.9600 . ?
C32 H32C 0.9600 . ?
C33 H33A 0.9600 . ?
C33 H33B 0.9600 . ?
C33 H33C 0.9600 . ?
C34 H34A 0.9600 . ?
C34 H34B 0.9600 . ?
C34 H34C 0.9600 . ?
C35 C37 1.535(3) . ?
C35 C36 1.535(4) . ?
C35 C38 1.543(3) . ?
C36 H36A 0.9600 . ?
C36 H36B 0.9600 . ?
C36 H36C 0.9600 . ?
C37 H37A 0.9600 . ?
C37 H37B 0.9600 . ?
C37 H37C 0.9600 . ?
C38 H38A 0.9600 . ?
C38 H38B 0.9600 . ?
C38 H38C 0.9600 . ?
C39 C41 1.536(3) . ?
C39 C40 1.539(3) . ?
C39 C42 1.539(3) . ?
C40 H40A 0.9600 . ?
C40 H40B 0.9600 . ?
C40 H40C 0.9600 . ?
C41 H41A 0.9600 . ?
C41 H41B 0.9600 . ?
C41 H41C 0.9600 . ?
C42 H42A 0.9600 . ?
C42 H42B 0.9600 . ?
C42 H42C 0.9600 . ?
C43 C44 1.516(5) . ?
C43 H43A 0.9600 . ?
C43 H43B 0.9600 . ?
C43 H43C 0.9600 . ?
C44 C45 1.520(4) . ?
C44 H44A 0.9700 . ?
C44 H44B 0.9700 . ?
C45 C45 1.527(6) 2_645 ?
C45 H45A 0.9700 . ?
C45 H45B 0.9700 . ?
